data_2202151
loop_
_publ_author_name
'Nagarajan Vembu'
'Maruthai Nallu'
'Jered Garrison'
'Wiley J. Youngs'

_publ_section_title
;
 2-Chlorophenyl 4-toluenesulfonate: molecular aggregration through weak
 C---H&#x00B7;&#x00B7;&#x00B7;O interactions
;
_journal_issue 4
_journal_name_full 'Acta Crystallographica Section E'
_journal_page_first o503
_journal_page_last o505
_journal_paper_doi 10.1107/S1600536803005841
_journal_volume 59
_journal_year 2003
_chemical_formula_iupac 'C13 H11 Cl O3 S'
_chemical_formula_moiety 'C13 H11 Cl O3 S'
_chemical_formula_sum 'C13 H11 Cl O3 S'
_chemical_formula_weight 282.73
_chemical_melting_point 72.5(5)
_chemical_name_common '2-chlorophenyl p-toluenesulfonate'
_chemical_name_systematic
;
2-chlorophenyl 4-toluenesulfonate
;
_space_group_IT_number 2
_symmetry_cell_setting triclinic
_symmetry_space_group_name_Hall '-P 1'
_symmetry_space_group_name_H-M 'P -1'
_atom_sites_solution_hydrogens geom
_atom_sites_solution_primary direct
_atom_sites_solution_secondary difmap
_audit_creation_method SHELXL-97
_cell_angle_alpha 95.378(6)
_cell_angle_beta 97.886(6)
_cell_angle_gamma 96.404(6)
_cell_formula_units_Z 2
_cell_length_a 7.487(3)
_cell_length_b 8.675(4)
_cell_length_c 10.277(4)
_cell_measurement_reflns_used 1959
_cell_measurement_temperature 100(2)
_cell_measurement_theta_max 26.71
_cell_measurement_theta_min 2.38
_cell_volume 653.0(5)
_computing_cell_refinement SMART
_computing_data_collection 'SMART-NT (Bruker, 1998)'
_computing_data_reduction 'SAINT-NT (Bruker, 1998)'
_computing_molecular_graphics 'SHELXTL (Sheldrick, 1998)'
_computing_publication_material SHELXTL
_computing_structure_refinement 'SHELXL97 (Sheldrick, 1997)'
_computing_structure_solution 'SHELXS97 (Sheldrick, 1997)'
_diffrn_ambient_temperature 100(2)
_diffrn_measurement_device_type 'Bruker SMART CCD area-detector'
_diffrn_measurement_method '\f and \w'
_diffrn_radiation_monochromator graphite
_diffrn_radiation_source 'fine-focus sealed tube'
_diffrn_radiation_type MoK\a
_diffrn_radiation_wavelength 0.71073
_diffrn_reflns_av_R_equivalents 0.0271
_diffrn_reflns_av_sigmaI/netI 0.0451
_diffrn_reflns_limit_h_max 8
_diffrn_reflns_limit_h_min -8
_diffrn_reflns_limit_k_max 10
_diffrn_reflns_limit_k_min -10
_diffrn_reflns_limit_l_max 12
_diffrn_reflns_limit_l_min -12
_diffrn_reflns_number 4385
_diffrn_reflns_theta_max 24.99
_diffrn_reflns_theta_min 2.01
_diffrn_standards_number 0
_exptl_absorpt_coefficient_mu 0.448
_exptl_absorpt_correction_T_max 0.9565
_exptl_absorpt_correction_T_min 0.8410
_exptl_absorpt_correction_type multi-scan
_exptl_absorpt_process_details '(SADABS; Sheldrick, 1995)'
_exptl_crystal_colour colorless
_exptl_crystal_density_diffrn 1.438
_exptl_crystal_density_method 'not measured'
_exptl_crystal_description needle
_exptl_crystal_F_000 292
_exptl_crystal_size_max 0.40
_exptl_crystal_size_mid 0.10
_exptl_crystal_size_min 0.10
_refine_diff_density_max 0.485
_refine_diff_density_min -0.344
_refine_ls_extinction_method none
_refine_ls_goodness_of_fit_ref 1.020
_refine_ls_hydrogen_treatment refall
_refine_ls_matrix_type full
_refine_ls_number_parameters 207
_refine_ls_number_reflns 2227
_refine_ls_number_restraints 0
_refine_ls_restrained_S_all 1.020
_refine_ls_R_factor_all 0.0485
_refine_ls_R_factor_gt 0.0377
_refine_ls_shift/su_max <0.001
_refine_ls_shift/su_mean 0.000
_refine_ls_structure_factor_coef Fsqd
_refine_ls_weighting_details 'calc w = 1/[\s^2^(Fo^2^)+(0.0594P)^2^] where P = (Fo^2^+2Fc^2^)/3'
_refine_ls_weighting_scheme calc
_refine_ls_wR_factor_gt 0.0933
_refine_ls_wR_factor_ref 0.0960
_reflns_number_gt 1762
_reflns_number_total 2227
_reflns_threshold_expression I>2\s(I)
_cod_data_source_file om6135.cif
_cod_data_source_block I
_cod_depositor_comments
;
The following automatic conversions were performed:

'_chemical_melting_point' value '72-73' was changed to '72.5(5)' -
the average value was taken and precision was estimated.

Automatic conversion script
Id: cif_fix_values 1646 2011-03-28 12:23:43Z adriana 

The following automatic conversions were performed:

'_chemical_melting_point' value '72-73' was changed to '72.5(5)' -
the average value was taken and precision was estimated.

Automatic conversion script
Id: cif_fix_values 1715 2011-07-08 13:25:40Z adriana 
;
_cod_database_code 2202151
_cod_database_fobs_code 2202151

loop_
_symmetry_equiv_pos_as_xyz
'x, y, z'
'-x, -y, -z'

loop_
_atom_site_label
_atom_site_fract_x
_atom_site_fract_y
_atom_site_fract_z
_atom_site_U_iso_or_equiv
_atom_site_adp_type
_atom_site_calc_flag
_atom_site_refinement_flags
_atom_site_occupancy
_atom_site_disorder_assembly
_atom_site_disorder_group
_atom_site_type_symbol
S 0.33885(7) 0.50916(6) 0.19595(5) 0.02342(18) Uani d . 1 . . S
Cl 0.51020(8) 0.96080(6) 0.32565(5) 0.03011(19) Uani d . 1 . . Cl
O1 0.2264(2) 0.42744(16) 0.07871(15) 0.0290(4) Uani d . 1 . . O
O2 0.4723(2) 0.43083(17) 0.27041(15) 0.0299(4) Uani d . 1 . . O
O3 0.46129(19) 0.65838(17) 0.15408(14) 0.0247(4) Uani d . 1 . . O
C1 -0.1413(4) 0.8042(3) 0.5581(3) 0.0342(6) Uani d . 1 . . C
C2 -0.0217(3) 0.7296(2) 0.4682(2) 0.0241(5) Uani d . 1 . . C
C3 -0.0817(3) 0.6964(3) 0.3311(2) 0.0260(5) Uani d . 1 . . C
C4 0.0267(3) 0.6280(2) 0.2466(2) 0.0237(5) Uani d . 1 . . C
C5 0.1981(3) 0.5938(2) 0.3013(2) 0.0213(5) Uani d . 1 . . C
C6 0.2619(3) 0.6262(2) 0.4372(2) 0.0243(5) Uani d . 1 . . C
C7 0.1507(3) 0.6940(2) 0.5196(2) 0.0262(5) Uani d . 1 . . C
C8 0.3708(3) 0.7764(2) 0.0934(2) 0.0207(5) Uani d . 1 . . C
C9 0.2782(3) 0.7476(3) -0.0355(2) 0.0264(5) Uani d . 1 . . C
C10 0.1998(3) 0.8697(3) -0.0928(2) 0.0301(6) Uani d . 1 . . C
C11 0.2183(3) 1.0190(3) -0.0221(2) 0.0301(6) Uani d . 1 . . C
C12 0.3130(3) 1.0465(3) 0.1056(2) 0.0270(5) Uani d . 1 . . C
C13 0.3888(3) 0.9243(3) 0.1646(2) 0.0235(5) Uani d . 1 . . C
H1A -0.130(4) 0.764(3) 0.647(3) 0.057(9) Uiso d . 1 . . H
H1B -0.276(4) 0.774(3) 0.524(3) 0.065(9) Uiso d . 1 . . H
H1C -0.113(4) 0.906(4) 0.571(3) 0.061(10) Uiso d . 1 . . H
H3 -0.201(3) 0.719(2) 0.294(2) 0.023(6) Uiso d . 1 . . H
H4 -0.015(3) 0.609(3) 0.160(2) 0.025(6) Uiso d . 1 . . H
H6 0.378(3) 0.605(2) 0.475(2) 0.018(5) Uiso d . 1 . . H
H7 0.203(3) 0.714(3) 0.613(2) 0.025(6) Uiso d . 1 . . H
H9 0.268(3) 0.642(3) -0.087(2) 0.027(6) Uiso d . 1 . . H
H10 0.129(3) 0.849(3) -0.181(2) 0.025(6) Uiso d . 1 . . H
H11 0.164(3) 1.098(3) -0.063(2) 0.030(6) Uiso d . 1 . . H
H12 0.335(3) 1.149(3) 0.152(2) 0.034(7) Uiso d . 1 . . H

loop_
_atom_site_aniso_label
_atom_site_aniso_U_11
_atom_site_aniso_U_22
_atom_site_aniso_U_33
_atom_site_aniso_U_12
_atom_site_aniso_U_13
_atom_site_aniso_U_23
S 0.0263(3) 0.0142(3) 0.0299(3) 0.0068(2) 0.0057(2) -0.0042(2)
Cl 0.0373(4) 0.0229(3) 0.0275(3) 0.0019(2) 0.0036(2) -0.0074(2)
O1 0.0341(9) 0.0152(8) 0.0353(9) 0.0029(7) 0.0041(7) -0.0074(7)
O2 0.0332(9) 0.0222(8) 0.0359(9) 0.0140(7) 0.0054(7) -0.0013(7)
O3 0.0239(8) 0.0187(8) 0.0323(9) 0.0078(6) 0.0066(7) -0.0031(7)
C1 0.0337(16) 0.0323(16) 0.0383(16) 0.0104(12) 0.0120(12) -0.0039(12)
C2 0.0242(12) 0.0178(12) 0.0307(13) 0.0032(9) 0.0076(10) -0.0006(10)
C3 0.0205(12) 0.0253(13) 0.0322(13) 0.0060(10) 0.0024(10) 0.0021(10)
C4 0.0266(13) 0.0193(12) 0.0239(13) 0.0026(10) 0.0028(10) -0.0014(9)
C5 0.0229(11) 0.0135(11) 0.0278(12) 0.0037(9) 0.0072(9) -0.0029(9)
C6 0.0217(12) 0.0202(12) 0.0306(13) 0.0062(10) 0.0013(10) 0.0004(10)
C7 0.0301(13) 0.0210(12) 0.0266(13) 0.0046(10) 0.0035(11) -0.0024(10)
C8 0.0180(11) 0.0164(11) 0.0276(12) 0.0034(9) 0.0061(9) -0.0027(9)
C9 0.0255(12) 0.0230(13) 0.0302(13) 0.0014(10) 0.0095(10) -0.0060(10)
C10 0.0267(13) 0.0373(15) 0.0267(13) 0.0039(11) 0.0070(11) 0.0014(11)
C11 0.0270(13) 0.0306(14) 0.0375(15) 0.0092(11) 0.0120(11) 0.0116(12)
C12 0.0289(13) 0.0169(12) 0.0381(14) 0.0047(10) 0.0157(11) 0.0000(10)
C13 0.0229(11) 0.0224(12) 0.0256(12) 0.0012(9) 0.0097(9) -0.0030(9)

loop_
_atom_type_symbol
_atom_type_description
_atom_type_scat_dispersion_real
_atom_type_scat_dispersion_imag
_atom_type_scat_source
C C 0.0033 0.0016 'International Tables Vol C Tables 4.2.6.8 and 6.1.1.4'
H H 0.0000 0.0000 'International Tables Vol C Tables 4.2.6.8 and 6.1.1.4'
O O 0.0106 0.0060 'International Tables Vol C Tables 4.2.6.8 and 6.1.1.4'
S S 0.1246 0.1234 'International Tables Vol C Tables 4.2.6.8 and 6.1.1.4'
Cl Cl 0.1484 0.1585 'International Tables Vol C Tables 4.2.6.8 and 6.1.1.4'

loop_
_geom_angle_atom_site_label_1
_geom_angle_atom_site_label_2
_geom_angle_atom_site_label_3
_geom_angle
_geom_angle_publ_flag
O2 S O1 119.82(9) y
O2 S O3 102.91(9) y
O1 S O3 108.77(9) y
O2 S C5 110.68(10) y
O1 S C5 109.25(10) y
O3 S C5 104.10(9) y
C8 O3 S 118.70(13) y
C2 C1 H1A 112.2(16) ?
C2 C1 H1B 112.1(17) ?
H1A C1 H1B 102(2) ?
C2 C1 H1C 111(2) ?
H1A C1 H1C 108(3) ?
H1B C1 H1C 111(3) ?
C7 C2 C3 118.80(19) ?
C7 C2 C1 120.8(2) ?
C3 C2 C1 120.4(2) ?
C4 C3 C2 121.3(2) ?
C4 C3 H3 119.1(13) ?
C2 C3 H3 119.6(13) ?
C3 C4 C5 118.4(2) ?
C3 C4 H4 119.2(14) ?
C5 C4 H4 122.4(14) ?
C4 C5 C6 121.63(19) ?
C4 C5 S 119.23(16) ?
C6 C5 S 119.14(16) ?
C7 C6 C5 118.8(2) ?
C7 C6 H6 118.9(13) ?
C5 C6 H6 122.2(13) ?
C6 C7 C2 121.1(2) ?
C6 C7 H7 115.1(13) ?
C2 C7 H7 123.9(13) ?
C9 C8 C13 121.1(2) ?
C9 C8 O3 121.04(18) ?
C13 C8 O3 117.68(19) ?
C8 C9 C10 118.8(2) ?
C8 C9 H9 120.9(13) ?
C10 C9 H9 120.4(13) ?
C9 C10 C11 120.4(2) ?
C9 C10 H10 119.3(13) ?
C11 C10 H10 120.3(13) ?
C12 C11 C10 120.2(2) ?
C12 C11 H11 121.3(14) ?
C10 C11 H11 118.5(14) ?
C11 C12 C13 119.7(2) ?
C11 C12 H12 121.2(14) ?
C13 C12 H12 118.9(14) ?
C8 C13 C12 119.7(2) ?
C8 C13 Cl 120.87(17) ?
C12 C13 Cl 119.38(17) ?

loop_
_geom_bond_atom_site_label_1
_geom_bond_atom_site_label_2
_geom_bond_site_symmetry_2
_geom_bond_distance
_geom_bond_publ_flag
S O2 . 1.4439(16) y
S O1 . 1.4460(16) y
S O3 . 1.6276(16) y
S C5 . 1.777(2) y
Cl C13 . 1.758(2) y
O3 C8 . 1.433(3) y
C1 C2 . 1.524(3) y
C1 H1A . 1.01(3) ?
C1 H1B . 1.02(3) ?
C1 H1C . 0.88(3) ?
C2 C7 . 1.404(3) ?
C2 C3 . 1.411(3) ?
C3 C4 . 1.403(3) ?
C3 H3 . 0.97(2) ?
C4 C5 . 1.404(3) ?
C4 H4 . 0.89(2) ?
C5 C6 . 1.403(3) ?
C6 C7 . 1.403(3) ?
C6 H6 . 0.95(2) ?
C7 H7 . 0.98(2) ?
C8 C9 . 1.395(3) ?
C8 C13 . 1.399(3) ?
C9 C10 . 1.406(3) ?
C9 H9 . 1.00(2) ?
C10 C11 . 1.407(3) ?
C10 H10 . 0.98(2) ?
C11 C12 . 1.390(3) ?
C11 H11 . 0.94(2) ?
C12 C13 . 1.405(3) ?
C12 H12 . 0.96(3) ?

loop_
_geom_hbond_atom_site_label_D
_geom_hbond_atom_site_label_H
_geom_hbond_atom_site_label_A
_geom_hbond_site_symmetry_A
_geom_hbond_distance_DH
_geom_hbond_distance_HA
_geom_hbond_distance_DA
_geom_hbond_angle_DHA
_geom_hbond_publ_flag
C1 H1B Cl 1_455 1.02(3) 3.11(3) 3.748(3) 122(2) ?
C3 H3 Cl 1_455 0.97(2) 3.20(2) 4.017(3) 143.0(16) ?
C3 H3 O3 1_455 0.97(2) 2.70(2) 3.613(3) 156.2(17) ?
C4 H4 O1 2_565 0.89(2) 2.70(2) 3.571(3) 164.1(19) yes
C6 H6 O2 2_666 0.95(2) 2.76(2) 3.477(3) 132.9(16) yes
C7 H7 Cl 2_676 0.98(2) 3.30(2) 3.774(2) 111.8(15) ?
C9 H9 O2 2_665 1.00(2) 2.97(2) 3.591(3) 121.2(15) ?
C12 H12 O1 1_565 0.96(3) 2.77(2) 3.466(3) 130.2(17) yes
C12 H12 O2 1_565 0.96(3) 2.65(3) 3.592(3) 167.2(19) yes

loop_
_geom_torsion_atom_site_label_1
_geom_torsion_atom_site_label_2
_geom_torsion_atom_site_label_3
_geom_torsion_atom_site_label_4
_geom_torsion
_geom_torsion_publ_flag
O2 S O3 C8 -171.50(14) ?
O1 S O3 C8 60.44(16) ?
C5 S O3 C8 -55.94(16) y
C7 C2 C3 C4 0.4(3) ?
C1 C2 C3 C4 179.9(2) ?
C2 C3 C4 C5 -0.4(3) ?
C3 C4 C5 C6 0.1(3) ?
C3 C4 C5 S -179.28(16) ?
O2 S C5 C6 22.0(2) ?
O1 S C5 C6 155.95(17) ?
O3 S C5 C6 -87.96(18) ?
O2 S C5 C4 -158.63(17) ?
O1 S C5 C4 -24.7(2) ?
O3 S C5 C4 91.41(18) ?
C4 C5 C6 C7 0.2(3) ?
S C5 C6 C7 179.55(17) ?
C5 C6 C7 C2 -0.2(3) ?
C3 C2 C7 C6 -0.1(3) ?
C1 C2 C7 C6 -179.6(2) ?
S O3 C8 C13 112.90(19) ?
S O3 C8 C9 -71.2(2) ?
C13 C8 C9 C10 -1.1(3) ?
O3 C8 C9 C10 -176.79(19) ?
C8 C9 C10 C11 1.5(3) ?
C9 C10 C11 C12 -0.7(4) ?
C10 C11 C12 C13 -0.6(3) ?
C9 C8 C13 C12 -0.2(3) ?
O3 C8 C13 C12 175.67(18) ?
C9 C8 C13 Cl -178.50(16) ?
O3 C8 C13 Cl -2.6(3) ?
C11 C12 C13 C8 1.0(3) ?
C11 C12 C13 Cl 179.34(17) ?

loop_
_cod_related_entry_id
_cod_related_entry_database
_cod_related_entry_code
1 ChemSpider 192189
